data_7121832
loop_
_publ_author_name
'Zhang, Ping'
'Huo, Peng'
'Zhang, Xuan'
'Zhu, Qin-Yu'
'Dai, Jie'

_publ_section_title
;
 C-C to C[double bond, length as m-dash]C conversion within a
 supramolecular framework of tetrathiafulvalene: a confinement effect and
 an oxygen related dehydrogenation.
;
_journal_issue 53
_journal_name_full 'Chemical communications (Cambridge, England)'
_journal_page_first 7334
_journal_page_last 7337
_journal_paper_doi 10.1039/c8cc03197e
_journal_volume 54
_journal_year 2018
_chemical_formula_sum 'C34 H40 Mn N2 O14 S12'
_chemical_formula_weight 1140.34
_space_group_crystal_system monoclinic
_space_group_IT_number 14
_space_group_name_Hall '-P 2ybc'
_space_group_name_H-M_alt 'P 1 21/c 1'
_symmetry_space_group_name_Hall '-P 2ybc'
_symmetry_space_group_name_H-M 'P 1 21/c 1'
_atom_sites_solution_hydrogens mixed
_audit_creation_method SHELXL-2016/6
_audit_update_record
;
2018-04-18 deposited with the CCDC.
2018-06-07 downloaded from the CCDC.
;
_cell_angle_alpha 90
_cell_angle_beta 94.815(4)
_cell_angle_gamma 90
_cell_formula_units_Z 2
_cell_length_a 13.957(3)
_cell_length_b 10.7952(19)
_cell_length_c 15.701(3)
_cell_measurement_reflns_used 8610
_cell_measurement_temperature 293(2)
_cell_measurement_theta_max 27.6
_cell_measurement_theta_min 3.1
_cell_volume 2357.3(8)
_computing_structure_refinement 'SHELXL-2016/6 (Sheldrick, 2016)'
_diffrn_ambient_temperature 293(2)
_diffrn_detector_area_resol_mean 14.63
_diffrn_measured_fraction_theta_full 0.986
_diffrn_measured_fraction_theta_max 0.983
_diffrn_measurement_device_type 'Rigaku Saturn'
_diffrn_measurement_method \w
_diffrn_radiation_type MoK\a
_diffrn_radiation_wavelength 0.71075
_diffrn_reflns_av_R_equivalents 0.0000
_diffrn_reflns_av_unetI/netI 0.0586
_diffrn_reflns_Laue_measured_fraction_full 0.986
_diffrn_reflns_Laue_measured_fraction_max 0.983
_diffrn_reflns_number 5311
_diffrn_reflns_point_group_measured_fraction_full 0.986
_diffrn_reflns_point_group_measured_fraction_max 0.983
_diffrn_reflns_theta_full 25.242
_diffrn_reflns_theta_max 27.491
_diffrn_reflns_theta_min 3.093
_exptl_absorpt_coefficient_mu 0.875
_exptl_absorpt_correction_T_max 0.9176
_exptl_absorpt_correction_T_min 0.7210
_exptl_absorpt_correction_type multi-scan
_exptl_crystal_colour black
_exptl_crystal_density_diffrn 1.607
_exptl_crystal_description Block
_exptl_crystal_F_000 1174
_exptl_crystal_size_max 0.400
_exptl_crystal_size_mid 0.300
_exptl_crystal_size_min 0.100
_refine_diff_density_max 0.772
_refine_diff_density_min -0.486
_refine_diff_density_rms 0.070
_refine_ls_extinction_method none
_refine_ls_goodness_of_fit_ref 0.930
_refine_ls_hydrogen_treatment mixed
_refine_ls_matrix_type full
_refine_ls_number_parameters 314
_refine_ls_number_reflns 5311
_refine_ls_number_restraints 6
_refine_ls_restrained_S_all 12.292
_refine_ls_R_factor_all 0.0809
_refine_ls_R_factor_gt 0.0478
_refine_ls_shift/su_max 0.013
_refine_ls_shift/su_mean 0.001
_refine_ls_structure_factor_coef Fsqd
_refine_ls_weighting_details 'w=1/[\s^2^(Fo^2^)+(0.0757P)^2^] where P=(Fo^2^+2Fc^2^)/3'
_refine_ls_weighting_scheme calc
_refine_ls_wR_factor_gt 0.1173
_refine_ls_wR_factor_ref 0.1348
_reflns_Friedel_coverage 0.000
_reflns_number_gt 3546
_reflns_number_total 5311
_reflns_threshold_expression 'I > 2\s(I)'
_cod_data_source_file c8cc03197e2.cif
_cod_data_source_block 3'
_cod_depositor_comments 'Adding full bibliography for 7121829--7121834.cif.'
_cod_original_cell_volume 2357.3(7)
_cod_database_code 7121832
_shelx_shelxl_version_number 2016/6
_shelx_space_group_comment
;
The symmetry employed for this shelxl refinement is uniquely defined
by the following loop, which should always be used as a source of
symmetry information in preference to the above space-group names.
They are only intended as comments.
;
_shelx_estimated_absorpt_t_min 0.721
_shelx_estimated_absorpt_t_max 0.918

loop_
_space_group_symop_operation_xyz
'x, y, z'
'-x, y+1/2, -z+1/2'
'-x, -y, -z'
'x, -y-1/2, z-1/2'

loop_
_atom_site_label
_atom_site_type_symbol
_atom_site_fract_x
_atom_site_fract_y
_atom_site_fract_z
_atom_site_U_iso_or_equiv
_atom_site_adp_type
_atom_site_occupancy
_atom_site_site_symmetry_order
_atom_site_calc_flag
_atom_site_refinement_flags_posn
_atom_site_refinement_flags_adp
_atom_site_refinement_flags_occupancy
Mn1 Mn 0.500000 0.500000 0.000000 0.03167(18) Uani 1 2 d S . P
S1 S 0.17830(7) 0.18320(8) -0.02157(5) 0.0381(2) Uani 1 1 d . . .
S2 S 0.24551(7) -0.01793(7) 0.09478(5) 0.0383(2) Uani 1 1 d . . .
S3 S 0.03992(7) -0.01538(8) -0.13362(5) 0.0397(2) Uani 1 1 d . . .
S4 S 0.10617(9) -0.20928(9) -0.01132(6) 0.0594(3) Uani 1 1 d . . .
S5 S -0.03504(8) -0.20119(9) -0.26754(6) 0.0466(3) Uani 1 1 d . . .
S6 S 0.04092(14) -0.41458(11) -0.13493(10) 0.1126(8) Uani 1 1 d . . .
O1 O 0.28342(18) 0.4245(2) 0.07364(16) 0.0453(6) Uani 1 1 d . . .
O2 O 0.39755(18) 0.3473(2) -0.00330(14) 0.0382(6) Uani 1 1 d . . .
O3 O 0.43167(18) 0.2288(2) 0.18546(14) 0.0429(6) Uani 1 1 d . . .
O4 O 0.4060(2) 0.0291(2) 0.21239(14) 0.0460(7) Uani 1 1 d . . .
O5 O 0.3903(2) 0.6261(2) 0.04231(16) 0.0417(6) Uani 1 1 d D . .
O6 O 0.5348(2) 0.4387(3) 0.13133(15) 0.0503(7) Uani 1 1 d D . .
O7 O 0.4274(2) 0.7658(3) 0.18243(18) 0.0494(8) Uani 1 1 d D . .
N1 N 0.7225(3) 0.1043(3) 0.2249(2) 0.0536(8) Uani 1 1 d . . .
C1 C 0.2826(2) 0.2109(3) 0.04573(17) 0.0265(6) Uani 1 1 d . . .
C2 C 0.3120(2) 0.1212(3) 0.10033(17) 0.0276(6) Uani 1 1 d . . .
C3 C 0.1717(2) 0.0257(3) 0.00404(19) 0.0327(7) Uani 1 1 d . . .
C4 C 0.1138(2) -0.0541(3) -0.0416(2) 0.0362(7) Uani 1 1 d . . .
C5 C 0.0237(3) -0.1706(3) -0.1661(2) 0.0404(8) Uani 1 1 d . . .
C6 C 0.0550(3) -0.2577(3) -0.1114(3) 0.0564(11) Uani 1 1 d . . .
C7 C -0.1521(4) -0.2226(8) -0.2415(3) 0.130(3) Uani 1 1 d . . .
H7A H -0.187722 -0.147226 -0.251611 0.196 Uiso 1 1 calc DR U .
H7B H -0.151724 -0.244919 -0.182287 0.196 Uiso 1 1 calc DR U .
H7C H -0.181715 -0.287596 -0.276189 0.196 Uiso 1 1 calc R U .
C8 C 0.1252(9) -0.4849(6) -0.0651(7) 0.280(9) Uani 1 1 d . . .
H8A H 0.146150 -0.427909 -0.020439 0.420 Uiso 1 1 calc R U .
H8B H 0.179245 -0.509551 -0.095163 0.420 Uiso 1 1 calc R U .
H8C H 0.097426 -0.556610 -0.040691 0.420 Uiso 1 1 calc R U .
C9 C 0.3256(3) 0.3391(3) 0.03926(19) 0.0323(7) Uani 1 1 d . . .
C10 C 0.3905(2) 0.1278(3) 0.17182(18) 0.0322(7) Uani 1 1 d . . .
C11 C 0.6925(3) -0.0113(4) 0.2253(3) 0.0595(11) Uani 1 1 d . . .
H11 H 0.713539 -0.062611 0.270631 0.071 Uiso 1 1 calc R U .
C12 C 0.6310(3) -0.0579(4) 0.1605(2) 0.0568(11) Uani 1 1 d . . .
H12 H 0.612151 -0.140490 0.161554 0.068 Uiso 1 1 calc R U .
C13 C 0.5969(3) 0.0181(4) 0.0933(2) 0.0508(10) Uani 1 1 d . . .
C14 C 0.6296(4) 0.1394(4) 0.0946(3) 0.0604(12) Uani 1 1 d . . .
H14 H 0.608426 0.193472 0.050877 0.072 Uiso 1 1 calc R U .
C15 C 0.6929(4) 0.1798(4) 0.1601(3) 0.0628(12) Uani 1 1 d . . .
H15 H 0.715734 0.260741 0.159571 0.075 Uiso 1 1 calc R U .
C16 C 0.5258(3) -0.0335(4) 0.0273(2) 0.0549(10) Uani 1 1 d . . .
H16 H 0.517835 -0.118958 0.025054 0.066 Uiso 1 1 calc R U .
C17 C 0.7865(4) 0.1516(5) 0.2970(3) 0.0745(14) Uani 1 1 d . . .
H17A H 0.749510 0.198134 0.334799 0.112 Uiso 1 1 calc R U .
H17B H 0.834511 0.204283 0.275705 0.112 Uiso 1 1 calc R U .
H17C H 0.817164 0.083371 0.327533 0.112 Uiso 1 1 calc R U .
H7D H 0.422(2) 0.827(3) 0.1863(19) 0.011(9) Uiso 1 1 d . . .
H6A H 0.502(3) 0.377(3) 0.143(2) 0.053(12) Uiso 1 1 d D . .
H6B H 0.549(4) 0.481(4) 0.176(2) 0.082(17) Uiso 1 1 d D . .
H5A H 0.403(4) 0.668(4) 0.088(2) 0.092(18) Uiso 1 1 d D . .
H7E H 0.473(4) 0.740(6) 0.217(4) 0.11(2) Uiso 1 1 d . . .
H5B H 0.342(3) 0.583(4) 0.050(3) 0.086(18) Uiso 1 1 d D . .

loop_
_atom_site_aniso_label
_atom_site_aniso_U_11
_atom_site_aniso_U_22
_atom_site_aniso_U_33
_atom_site_aniso_U_23
_atom_site_aniso_U_13
_atom_site_aniso_U_12
Mn1 0.0422(4) 0.0254(3) 0.0276(3) 0.0004(3) 0.0041(3) -0.0062(3)
S1 0.0407(5) 0.0273(4) 0.0433(4) 0.0056(3) -0.0142(4) -0.0064(3)
S2 0.0473(5) 0.0275(4) 0.0381(4) 0.0071(3) -0.0084(4) -0.0101(4)
S3 0.0447(5) 0.0297(4) 0.0428(5) -0.0013(3) -0.0086(4) -0.0049(4)
S4 0.0855(8) 0.0335(5) 0.0533(6) 0.0102(4) -0.0284(5) -0.0223(5)
S5 0.0527(6) 0.0470(5) 0.0386(5) -0.0066(4) -0.0047(4) -0.0053(4)
S6 0.1716(17) 0.0288(6) 0.1208(12) -0.0041(6) -0.0859(12) -0.0080(8)
O1 0.0460(16) 0.0299(12) 0.0608(15) -0.0082(11) 0.0095(12) -0.0011(11)
O2 0.0461(15) 0.0310(12) 0.0384(12) -0.0052(10) 0.0088(10) -0.0128(11)
O3 0.0488(16) 0.0379(13) 0.0391(13) 0.0049(10) -0.0124(11) -0.0119(11)
O4 0.0644(18) 0.0336(13) 0.0366(12) 0.0050(10) -0.0154(11) 0.0019(12)
O5 0.0540(17) 0.0304(13) 0.0415(13) -0.0039(11) 0.0093(12) -0.0037(12)
O6 0.077(2) 0.0438(15) 0.0281(12) 0.0015(11) -0.0048(12) -0.0238(15)
O7 0.061(2) 0.0360(16) 0.0479(16) -0.0069(13) -0.0142(13) 0.0029(14)
N1 0.051(2) 0.062(2) 0.0498(18) 0.0043(17) 0.0137(15) 0.0101(17)
C1 0.0283(16) 0.0238(14) 0.0268(14) -0.0012(11) -0.0012(12) -0.0054(12)
C2 0.0327(17) 0.0233(14) 0.0265(14) -0.0010(12) 0.0012(12) -0.0036(12)
C3 0.0356(18) 0.0292(16) 0.0327(15) 0.0026(12) -0.0002(13) -0.0087(14)
C4 0.042(2) 0.0297(16) 0.0361(16) 0.0021(14) -0.0034(14) -0.0046(15)
C5 0.051(2) 0.0329(17) 0.0360(16) -0.0052(14) -0.0060(15) -0.0067(16)
C6 0.078(3) 0.0277(17) 0.059(2) -0.0045(17) -0.021(2) -0.0097(19)
C7 0.065(4) 0.256(10) 0.071(3) -0.069(5) 0.015(3) -0.057(5)
C8 0.451(18) 0.037(3) 0.296(12) -0.013(5) -0.295(13) 0.031(6)
C9 0.0400(19) 0.0260(15) 0.0292(15) 0.0025(12) -0.0075(14) -0.0071(14)
C10 0.0371(19) 0.0306(16) 0.0285(14) 0.0023(13) 0.0008(13) -0.0016(14)
C11 0.059(3) 0.063(3) 0.058(2) 0.019(2) 0.012(2) 0.013(2)
C12 0.057(3) 0.056(3) 0.058(2) 0.020(2) 0.013(2) 0.011(2)
C13 0.048(2) 0.058(3) 0.049(2) 0.0055(18) 0.0219(17) 0.019(2)
C14 0.081(3) 0.055(3) 0.046(2) 0.0162(19) 0.015(2) 0.021(2)
C15 0.079(3) 0.048(2) 0.065(3) 0.009(2) 0.021(2) 0.008(2)
C16 0.068(3) 0.050(2) 0.049(2) 0.0118(17) 0.0232(19) 0.018(2)
C17 0.063(3) 0.097(4) 0.063(3) -0.006(3) 0.008(2) -0.003(3)

loop_
_atom_type_symbol
_atom_type_description
_atom_type_scat_dispersion_real
_atom_type_scat_dispersion_imag
_atom_type_scat_source
C C 0.0033 0.0016 'International Tables Vol C Tables 4.2.6.8 and 6.1.1.4'
H H 0.0000 0.0000 'International Tables Vol C Tables 4.2.6.8 and 6.1.1.4'
N N 0.0061 0.0033 'International Tables Vol C Tables 4.2.6.8 and 6.1.1.4'
O O 0.0106 0.0060 'International Tables Vol C Tables 4.2.6.8 and 6.1.1.4'
S S 0.1246 0.1234 'International Tables Vol C Tables 4.2.6.8 and 6.1.1.4'
Mn Mn 0.3368 0.7283 'International Tables Vol C Tables 4.2.6.8 and 6.1.1.4'

loop_
_geom_angle_atom_site_label_1
_geom_angle_atom_site_label_2
_geom_angle_atom_site_label_3
_geom_angle
_geom_angle_site_symmetry_1
_geom_angle_site_symmetry_3
O5 Mn1 O5 180.0 3_665 .
O5 Mn1 O2 89.81(10) 3_665 .
O5 Mn1 O2 90.19(10) . .
O5 Mn1 O2 90.19(10) 3_665 3_665
O5 Mn1 O2 89.81(10) . 3_665
O2 Mn1 O2 180.00(7) . 3_665
O5 Mn1 O6 89.55(11) 3_665 .
O5 Mn1 O6 90.45(11) . .
O2 Mn1 O6 83.51(9) . .
O2 Mn1 O6 96.49(9) 3_665 .
O5 Mn1 O6 90.45(11) 3_665 3_665
O5 Mn1 O6 89.55(11) . 3_665
O2 Mn1 O6 96.49(9) . 3_665
O2 Mn1 O6 83.51(9) 3_665 3_665
O6 Mn1 O6 180.0 . 3_665
C1 S1 C3 94.80(14) . .
C3 S2 C2 94.69(14) . .
C4 S3 C5 93.67(15) . .
C4 S4 C6 94.13(16) . .
C5 S5 C7 100.9(2) . .
C6 S6 C8 103.6(3) . .
C9 O2 Mn1 126.4(2) . .
Mn1 O5 H5A 119(4) . .
Mn1 O5 H5B 107(4) . .
H5A O5 H5B 106(5) . .
Mn1 O6 H6A 112(3) . .
Mn1 O6 H6B 129(3) . .
H6A O6 H6B 110(4) . .
H7D O7 H7E 110(5) . .
C11 N1 C15 120.1(4) . .
C11 N1 C17 119.9(4) . .
C15 N1 C17 120.0(4) . .
C2 C1 C9 127.1(3) . .
C2 C1 S1 117.3(2) . .
C9 C1 S1 115.4(2) . .
C1 C2 C10 127.7(3) . .
C1 C2 S2 117.0(2) . .
C10 C2 S2 115.1(2) . .
C4 C3 S1 122.7(2) . .
C4 C3 S2 123.1(3) . .
S1 C3 S2 114.19(17) . .
C3 C4 S4 121.1(2) . .
C3 C4 S3 124.8(3) . .
S4 C4 S3 114.06(18) . .
C6 C5 S5 123.9(3) . .
C6 C5 S3 117.5(3) . .
S5 C5 S3 118.6(2) . .
C5 C6 S6 121.9(3) . .
C5 C6 S4 117.3(3) . .
S6 C6 S4 120.8(2) . .
S5 C7 H7A 109.5 . .
S5 C7 H7B 109.5 . .
H7A C7 H7B 109.5 . .
S5 C7 H7C 109.5 . .
H7A C7 H7C 109.5 . .
H7B C7 H7C 109.5 . .
S6 C8 H8A 109.5 . .
S6 C8 H8B 109.5 . .
H8A C8 H8B 109.5 . .
S6 C8 H8C 109.5 . .
H8A C8 H8C 109.5 . .
H8B C8 H8C 109.5 . .
O1 C9 O2 127.5(3) . .
O1 C9 C1 116.4(3) . .
O2 C9 C1 116.1(3) . .
O4 C10 O3 127.0(3) . .
O4 C10 C2 115.1(3) . .
O3 C10 C2 117.9(3) . .
N1 C11 C12 121.6(4) . .
N1 C11 H11 119.2 . .
C12 C11 H11 119.2 . .
C11 C12 C13 120.0(4) . .
C11 C12 H12 120.0 . .
C13 C12 H12 120.0 . .
C14 C13 C12 117.1(4) . .
C14 C13 C16 124.4(4) . .
C12 C13 C16 118.4(4) . .
C13 C14 C15 120.2(4) . .
C13 C14 H14 119.9 . .
C15 C14 H14 119.9 . .
N1 C15 C14 120.9(4) . .
N1 C15 H15 119.5 . .
C14 C15 H15 119.5 . .
C16 C16 C13 123.9(6) 3_655 .
C16 C16 H16 118.1 3_655 .
C13 C16 H16 118.1 . .
N1 C17 H17A 109.5 . .
N1 C17 H17B 109.5 . .
H17A C17 H17B 109.5 . .
N1 C17 H17C 109.5 . .
H17A C17 H17C 109.5 . .
H17B C17 H17C 109.5 . .

loop_
_geom_bond_atom_site_label_1
_geom_bond_atom_site_label_2
_geom_bond_distance
_geom_bond_site_symmetry_2
Mn1 O5 2.194(3) 3_665
Mn1 O5 2.194(3) .
Mn1 O2 2.180(2) .
Mn1 O2 2.180(2) 3_665
Mn1 O6 2.181(2) .
Mn1 O6 2.181(2) 3_665
S1 C1 1.751(3) .
S1 C3 1.751(3) .
S2 C3 1.751(3) .
S2 C2 1.764(3) .
S3 C4 1.754(3) .
S3 C5 1.761(3) .
S4 C4 1.747(3) .
S4 C6 1.750(4) .
S5 C5 1.760(3) .
S5 C7 1.733(6) .
S6 C6 1.741(4) .
S6 C8 1.716(6) .
O1 C9 1.242(4) .
O2 C9 1.255(4) .
O3 C10 1.243(4) .
O4 C10 1.251(4) .
O5 H5A 0.853(19) .
O5 H5B 0.843(19) .
O6 H6A 0.838(19) .
O6 H6B 0.839(19) .
O7 H7D 0.67(3) .
O7 H7E 0.85(6) .
N1 C11 1.317(6) .
N1 C15 1.342(5) .
N1 C17 1.474(6) .
C1 C2 1.334(4) .
C1 C9 1.515(4) .
C2 C10 1.503(4) .
C3 C4 1.347(4) .
C5 C6 1.323(5) .
C7 H7A 0.9600 .
C7 H7B 0.9600 .
C7 H7C 0.9600 .
C8 H8A 0.9600 .
C8 H8B 0.9600 .
C8 H8C 0.9600 .
C11 C12 1.370(6) .
C11 H11 0.9300 .
C12 C13 1.389(5) .
C12 H12 0.9300 .
C13 C14 1.386(6) .
C13 C16 1.481(6) .
C14 C15 1.370(6) .
C14 H14 0.9300 .
C15 H15 0.9300 .
C16 C16 1.294(8) 3_655
C16 H16 0.9300 .
C17 H17A 0.9600 .
C17 H17B 0.9600 .
C17 H17C 0.9600 .

loop_
_geom_torsion_atom_site_label_1
_geom_torsion_atom_site_label_2
_geom_torsion_atom_site_label_3
_geom_torsion_atom_site_label_4
_geom_torsion
_geom_torsion_site_symmetry_4
C3 S1 C1 C2 -10.3(3) .
C3 S1 C1 C9 173.8(3) .
C9 C1 C2 C10 4.1(6) .
S1 C1 C2 C10 -171.3(3) .
C9 C1 C2 S2 178.3(3) .
S1 C1 C2 S2 3.0(4) .
C3 S2 C2 C1 6.0(3) .
C3 S2 C2 C10 -179.0(2) .
C1 S1 C3 C4 -166.8(3) .
C1 S1 C3 S2 14.1(2) .
C2 S2 C3 C4 168.1(3) .
C2 S2 C3 S1 -12.9(2) .
S1 C3 C4 S4 -177.5(2) .
S2 C3 C4 S4 1.5(5) .
S1 C3 C4 S3 1.9(5) .
S2 C3 C4 S3 -179.1(2) .
C6 S4 C4 C3 -162.3(4) .
C6 S4 C4 S3 18.3(3) .
C5 S3 C4 C3 163.1(3) .
C5 S3 C4 S4 -17.5(2) .
C7 S5 C5 C6 83.9(5) .
C7 S5 C5 S3 -94.6(4) .
C4 S3 C5 C6 9.5(4) .
C4 S3 C5 S5 -171.8(2) .
S5 C5 C6 S6 0.0(6) .
S3 C5 C6 S6 178.6(3) .
S5 C5 C6 S4 -176.8(2) .
S3 C5 C6 S4 1.8(5) .
C8 S6 C6 C5 160.2(7) .
C8 S6 C6 S4 -23.2(7) .
C4 S4 C6 C5 -12.2(4) .
C4 S4 C6 S6 171.0(3) .
Mn1 O2 C9 O1 20.3(5) .
Mn1 O2 C9 C1 -162.87(18) .
C2 C1 C9 O1 -99.9(4) .
S1 C1 C9 O1 75.5(3) .
C2 C1 C9 O2 82.9(4) .
S1 C1 C9 O2 -101.6(3) .
C1 C2 C10 O4 -177.9(3) .
S2 C2 C10 O4 7.7(4) .
C1 C2 C10 O3 3.2(5) .
S2 C2 C10 O3 -171.2(3) .
C15 N1 C11 C12 0.0(7) .
C17 N1 C11 C12 178.3(4) .
N1 C11 C12 C13 -1.6(7) .
C11 C12 C13 C14 1.4(6) .
C11 C12 C13 C16 -176.2(4) .
C12 C13 C14 C15 0.2(6) .
C16 C13 C14 C15 177.6(4) .
C11 N1 C15 C14 1.6(7) .
C17 N1 C15 C14 -176.7(4) .
C13 C14 C15 N1 -1.7(7) .
C14 C13 C16 C16 -12.6(8) 3_655
C12 C13 C16 C16 164.8(5) 3_655
